data_4064769
loop_
_publ_author_name
'Gao, Jing'
'Liu, Yanyan'
'Zhao, Yanxia'
'Yang, Xiao-Juan'
'Sui, Yunxia'

_publ_section_title
;
 Syntheses and Structures of Magnesium Complexes with Reduced \a-Diimine
 Ligands
;
_journal_issue 22
_journal_name_full Organometallics
_journal_page_first 6071
_journal_paper_doi 10.1021/om2003199
_journal_volume 30
_journal_year 2011
_chemical_formula_sum 'C60 H88 Mg N4 O'
_chemical_formula_weight 905.65
_chemical_name_systematic ?
_space_group_IT_number 13
_symmetry_cell_setting monoclinic
_symmetry_space_group_name_Hall '-P 2yc'
_symmetry_space_group_name_H-M 'P 1 2/c 1'
_atom_sites_solution_hydrogens geom
_atom_sites_solution_primary direct
_atom_sites_solution_secondary difmap
_audit_creation_method SHELXL-97
_cell_angle_alpha 90.00
_cell_angle_beta 125.462(5)
_cell_angle_gamma 90.00
_cell_formula_units_Z 2
_cell_length_a 13.4746(17)
_cell_length_b 12.1227(15)
_cell_length_c 20.8669(19)
_cell_measurement_temperature 293(2)
_cell_volume 2776.3(6)
_computing_cell_refinement 'Bruker SMART'
_computing_data_collection 'Bruker SMART APEX II'
_computing_data_reduction 'Bruker SAINT'
_computing_structure_refinement 'SHELXL-97 (Sheldrick, 2008)'
_computing_structure_solution 'SHELXS-97 (Sheldrick, 2008)'
_diffrn_ambient_temperature 293(2)
_diffrn_measured_fraction_theta_full 0.990
_diffrn_measured_fraction_theta_max 0.990
_diffrn_measurement_device_type 'Bruker APEX II area detector'
_diffrn_measurement_method '\w scans'
_diffrn_radiation_monochromator graphite
_diffrn_radiation_source 'fine-focus sealed tube'
_diffrn_radiation_type MoK\a
_diffrn_radiation_wavelength 0.71073
_diffrn_reflns_av_R_equivalents 0.0461
_diffrn_reflns_av_sigmaI/netI 0.0493
_diffrn_reflns_limit_h_max 15
_diffrn_reflns_limit_h_min -14
_diffrn_reflns_limit_k_max 14
_diffrn_reflns_limit_k_min -14
_diffrn_reflns_limit_l_max 22
_diffrn_reflns_limit_l_min -24
_diffrn_reflns_number 17776
_diffrn_reflns_theta_full 24.77
_diffrn_reflns_theta_max 24.77
_diffrn_reflns_theta_min 1.68
_exptl_absorpt_coefficient_mu 0.074
_exptl_absorpt_correction_T_max 0.9854
_exptl_absorpt_correction_T_min 0.9818
_exptl_absorpt_correction_type multi-scan
_exptl_absorpt_process_details SADABS
_exptl_crystal_colour red
_exptl_crystal_density_diffrn 1.083
_exptl_crystal_density_method 'not measured'
_exptl_crystal_description block
_exptl_crystal_F_000 992
_exptl_crystal_size_max 0.25
_exptl_crystal_size_mid 0.25
_exptl_crystal_size_min 0.20
_refine_diff_density_max 0.518
_refine_diff_density_min -0.271
_refine_diff_density_rms 0.047
_refine_ls_extinction_method none
_refine_ls_goodness_of_fit_ref 1.034
_refine_ls_hydrogen_treatment constr
_refine_ls_matrix_type full
_refine_ls_number_parameters 309
_refine_ls_number_reflns 4726
_refine_ls_number_restraints 0
_refine_ls_restrained_S_all 1.034
_refine_ls_R_factor_all 0.1248
_refine_ls_R_factor_gt 0.0668
_refine_ls_shift/su_max 0.000
_refine_ls_shift/su_mean 0.000
_refine_ls_structure_factor_coef Fsqd
_refine_ls_weighting_details 'calc w=1/[\s^2^(Fo^2^)+(0.1167P)^2^+1.0080P] where P=(Fo^2^+2Fc^2^)/3'
_refine_ls_weighting_scheme calc
_refine_ls_wR_factor_gt 0.1862
_refine_ls_wR_factor_ref 0.2294
_reflns_number_gt 2663
_reflns_number_total 4726
_reflns_threshold_expression >2sigma(I)
_cod_data_source_file om2003199_si_002.cif
_cod_data_source_block MgiPrL2
_cod_depositor_comments
;
The following automatic conversions were performed:

'_symmetry_cell_setting' value 'Monoclinic' changed to 'monoclinic'
according to /home/saulius/struct/CIF-dictionaries/cif_core.dic
dictionary named 'cif_core.dic' version 2.4.1 from
2010-06-29.

'_exptl_absorpt_correction_type' value 'Multi-scan'
changed to 'multi-scan' according to
/home/saulius/struct/CIF-dictionaries/cif_core.dic dictionary named
'cif_core.dic' version 2.4.1 from 2010-06-29.

Automatic conversion script
Id: cif_fix_values 1715 2011-07-08 13:25:40Z adriana 
;
_cod_original_sg_symbol_H-M P2/c
_cod_database_code 4064769

loop_
_symmetry_equiv_pos_as_xyz
'x, y, z'
'-x, y, -z+1/2'
'-x, -y, -z'
'x, -y, z-1/2'

loop_
_atom_site_label
_atom_site_type_symbol
_atom_site_fract_x
_atom_site_fract_y
_atom_site_fract_z
_atom_site_U_iso_or_equiv
_atom_site_adp_type
_atom_site_occupancy
_atom_site_symmetry_multiplicity
_atom_site_calc_flag
_atom_site_refinement_flags
_atom_site_attached_hydrogens
Mg1 Mg 0.0000 0.69935(11) 0.7500 0.0424(4) Uani 1 2 d S 0
N1 N 0.1667(2) 0.6249(2) 0.83141(13) 0.0436(6) Uani 1 1 d . 0
N2 N 0.0223(2) 0.7530(2) 0.85296(14) 0.0507(7) Uani 1 1 d . 0
C1 C 0.1810(3) 0.6208(3) 0.90136(17) 0.0461(8) Uani 1 1 d . 0
C2 C 0.1117(3) 0.6910(3) 0.91442(17) 0.0478(8) Uani 1 1 d . 0
C3 C 0.2699(3) 0.5428(3) 0.9653(2) 0.0713(11) Uani 1 1 d . 0
H3A H 0.3026 0.4942 0.9455 0.107 Uiso 1 1 calc R 0
H3B H 0.2290 0.5002 0.9822 0.107 Uiso 1 1 calc R 0
H3C H 0.3349 0.5840 1.0089 0.107 Uiso 1 1 calc R 0
C4 C 0.1380(4) 0.6974(4) 0.9949(2) 0.0810(13) Uani 1 1 d . 0
H4A H 0.1011 0.7626 0.9985 0.121 Uiso 1 1 calc R 0
H4B H 0.2246 0.7003 1.0339 0.121 Uiso 1 1 calc R 0
H4C H 0.1053 0.6335 1.0036 0.121 Uiso 1 1 calc R 0
C5 C 0.2650(3) 0.5852(3) 0.82981(17) 0.0478(8) Uani 1 1 d . 0
C6 C 0.3804(3) 0.6376(3) 0.8755(2) 0.0567(9) Uani 1 1 d . 0
C7 C 0.4734(3) 0.5980(4) 0.8714(2) 0.0715(11) Uani 1 1 d . 0
H7 H 0.5498 0.6310 0.9024 0.086 Uiso 1 1 calc R 0
C8 C 0.4565(4) 0.5120(4) 0.8232(3) 0.0781(12) Uani 1 1 d . 0
H8 H 0.5201 0.4873 0.8214 0.094 Uiso 1 1 calc R 0
C9 C 0.3440(4) 0.4634(3) 0.7779(2) 0.0716(11) Uani 1 1 d . 0
H9 H 0.3316 0.4060 0.7444 0.086 Uiso 1 1 calc R 0
C10 C 0.2474(3) 0.4974(3) 0.78044(19) 0.0567(9) Uani 1 1 d . 0
C11 C 0.4076(3) 0.7370(3) 0.9271(2) 0.0657(10) Uani 1 1 d . 0
H11 H 0.3383 0.7475 0.9301 0.079 Uiso 1 1 calc R 0
C12 C 0.4187(5) 0.8407(4) 0.8899(3) 0.0978(15) Uani 1 1 d . 0
H12A H 0.4825 0.8307 0.8829 0.147 Uiso 1 1 calc R 0
H12B H 0.4376 0.9028 0.9238 0.147 Uiso 1 1 calc R 0
H12C H 0.3430 0.8538 0.8398 0.147 Uiso 1 1 calc R 0
C13 C 0.5223(4) 0.7233(5) 1.0114(3) 0.1041(16) Uani 1 1 d . 0
H13A H 0.5165 0.6563 1.0335 0.156 Uiso 1 1 calc R 0
H13B H 0.5294 0.7849 1.0428 0.156 Uiso 1 1 calc R 0
H13C H 0.5928 0.7203 1.0106 0.156 Uiso 1 1 calc R 0
C14 C 0.1303(4) 0.4312(3) 0.7350(2) 0.0721(11) Uani 1 1 d . 0
H14 H 0.0712 0.4694 0.7401 0.087 Uiso 1 1 calc R 0
C15 C 0.0744(5) 0.4219(5) 0.6477(3) 0.1155(18) Uani 1 1 d . 0
H15A H 0.1332 0.3913 0.6407 0.173 Uiso 1 1 calc R 0
H15B H 0.0504 0.4937 0.6241 0.173 Uiso 1 1 calc R 0
H15C H 0.0042 0.3747 0.6232 0.173 Uiso 1 1 calc R 0
C16 C 0.1504(6) 0.3167(5) 0.7710(4) 0.138(2) Uani 1 1 d . 0
H16A H 0.2105 0.2780 0.7688 0.207 Uiso 1 1 calc R 0
H16B H 0.0751 0.2763 0.7421 0.207 Uiso 1 1 calc R 0
H16C H 0.1781 0.3237 0.8249 0.207 Uiso 1 1 calc R 0
C17 C -0.0220(3) 0.8501(3) 0.86871(17) 0.0499(8) Uani 1 1 d . 0
C18 C 0.0419(3) 0.9493(3) 0.88317(19) 0.0578(9) Uani 1 1 d . 0
C19 C -0.0035(4) 1.0447(3) 0.8931(2) 0.0763(12) Uani 1 1 d . 0
H19 H 0.0380 1.1107 0.9025 0.092 Uiso 1 1 calc R 0
C20 C -0.1079(4) 1.0443(4) 0.8895(3) 0.0865(14) Uani 1 1 d . 0
H20 H -0.1377 1.1097 0.8956 0.104 Uiso 1 1 calc R 0
C21 C -0.1687(4) 0.9470(4) 0.8769(2) 0.0783(12) Uani 1 1 d . 0
H21 H -0.2389 0.9475 0.8756 0.094 Uiso 1 1 calc R 0
C22 C -0.1289(3) 0.8479(3) 0.8662(2) 0.0590(9) Uani 1 1 d . 0
C23 C 0.1627(3) 0.9541(3) 0.8933(2) 0.0681(10) Uani 1 1 d . 0
H23 H 0.1744 0.8818 0.8776 0.082 Uiso 1 1 calc R 0
C24 C 0.2669(4) 0.9694(6) 0.9792(3) 0.121(2) Uani 1 1 d . 0
H24A H 0.2588 1.0394 0.9972 0.182 Uiso 1 1 calc R 0
H24B H 0.3430 0.9670 0.9850 0.182 Uiso 1 1 calc R 0
H24C H 0.2650 0.9114 1.0098 0.182 Uiso 1 1 calc R 0
C25 C 0.1667(5) 1.0383(5) 0.8415(4) 0.127(2) Uani 1 1 d . 0
H25A H 0.1075 1.0196 0.7873 0.191 Uiso 1 1 calc R 0
H25B H 0.2465 1.0388 0.8525 0.191 Uiso 1 1 calc R 0
H25C H 0.1488 1.1101 0.8518 0.191 Uiso 1 1 calc R 0
C26 C -0.1980(4) 0.7430(4) 0.8552(3) 0.0861(13) Uani 1 1 d . 0
H26 H -0.1788 0.6884 0.8293 0.103 Uiso 1 1 calc R 0
C27 C -0.3341(5) 0.7580(5) 0.8063(3) 0.126(2) Uani 1 1 d . 0
H27A H -0.3552 0.8054 0.8335 0.189 Uiso 1 1 calc R 0
H27B H -0.3726 0.6875 0.7975 0.189 Uiso 1 1 calc R 0
H27C H -0.3613 0.7905 0.7567 0.189 Uiso 1 1 calc R 0
C28 C -0.1637(6) 0.6945(7) 0.9331(5) 0.189(4) Uani 1 1 d . 0
H28A H -0.0789 0.6748 0.9648 0.284 Uiso 1 1 calc R 0
H28B H -0.2121 0.6300 0.9231 0.284 Uiso 1 1 calc R 0
H28C H -0.1784 0.7482 0.9605 0.284 Uiso 1 1 calc R 0
O1 O 0.5000 0.7619(13) 0.2500 0.61(3) Uani 1 2 d S 0
C29 C 0.5234(18) 0.8131(13) 0.3123(7) 0.296(9) Uani 1 1 d . 2
C30 C 0.4777(13) 0.9131(12) 0.2790(6) 0.264(7) Uani 1 1 d . 2

loop_
_atom_site_aniso_label
_atom_site_aniso_U_11
_atom_site_aniso_U_22
_atom_site_aniso_U_33
_atom_site_aniso_U_23
_atom_site_aniso_U_13
_atom_site_aniso_U_12
Mg1 0.0445(8) 0.0422(8) 0.0330(7) 0.000 0.0182(6) 0.000
N1 0.0420(14) 0.0503(15) 0.0384(13) 0.0044(11) 0.0232(12) 0.0084(11)
N2 0.0546(16) 0.0574(16) 0.0399(14) 0.0023(12) 0.0274(13) 0.0139(13)
C1 0.0451(17) 0.0519(18) 0.0407(17) 0.0078(13) 0.0245(15) 0.0027(14)
C2 0.0471(18) 0.0579(19) 0.0373(16) -0.0005(14) 0.0239(15) -0.0006(15)
C3 0.077(3) 0.083(3) 0.060(2) 0.0307(19) 0.043(2) 0.030(2)
C4 0.081(3) 0.119(4) 0.043(2) 0.009(2) 0.036(2) 0.029(2)
C5 0.0465(18) 0.0565(19) 0.0433(17) 0.0124(15) 0.0277(15) 0.0126(15)
C6 0.052(2) 0.068(2) 0.055(2) 0.0094(16) 0.0334(17) 0.0106(17)
C7 0.053(2) 0.094(3) 0.074(3) 0.013(2) 0.041(2) 0.014(2)
C8 0.074(3) 0.096(3) 0.087(3) 0.014(2) 0.060(3) 0.028(2)
C9 0.078(3) 0.076(3) 0.072(3) 0.001(2) 0.050(2) 0.018(2)
C10 0.063(2) 0.059(2) 0.054(2) 0.0058(16) 0.0371(18) 0.0149(17)
C11 0.053(2) 0.080(3) 0.063(2) -0.0073(19) 0.0334(19) -0.0046(18)
C12 0.107(4) 0.084(3) 0.119(4) -0.013(3) 0.075(3) -0.019(3)
C13 0.076(3) 0.141(4) 0.075(3) -0.021(3) 0.032(3) -0.006(3)
C14 0.073(3) 0.069(3) 0.073(2) -0.014(2) 0.041(2) 0.0053(19)
C15 0.115(4) 0.126(4) 0.073(3) -0.021(3) 0.036(3) 0.001(3)
C16 0.123(5) 0.105(4) 0.141(5) 0.025(4) 0.052(4) -0.024(3)
C17 0.055(2) 0.053(2) 0.0396(17) -0.0034(14) 0.0265(15) 0.0069(15)
C18 0.061(2) 0.058(2) 0.0494(19) -0.0013(15) 0.0294(17) 0.0020(17)
C19 0.084(3) 0.058(2) 0.082(3) -0.012(2) 0.045(2) -0.002(2)
C20 0.094(3) 0.069(3) 0.094(3) -0.020(2) 0.053(3) 0.016(2)
C21 0.069(3) 0.086(3) 0.084(3) -0.022(2) 0.047(2) 0.009(2)
C22 0.057(2) 0.064(2) 0.058(2) -0.0094(16) 0.0339(18) 0.0046(17)
C23 0.066(2) 0.074(2) 0.062(2) -0.0020(18) 0.036(2) -0.0100(19)
C24 0.076(3) 0.194(6) 0.078(3) -0.004(3) 0.036(3) -0.003(3)
C25 0.104(4) 0.159(5) 0.134(5) 0.060(4) 0.078(4) 0.011(4)
C26 0.086(3) 0.081(3) 0.119(4) -0.023(3) 0.075(3) -0.013(2)
C27 0.100(4) 0.163(6) 0.096(4) -0.018(4) 0.046(3) -0.054(4)
C28 0.115(5) 0.203(7) 0.180(7) 0.108(6) 0.046(5) -0.029(5)
O1 1.46(9) 0.220(16) 0.67(4) 0.000 0.91(6) 0.000
C29 0.48(2) 0.242(14) 0.138(9) 0.017(9) 0.160(12) 0.013(14)
C30 0.343(15) 0.306(14) 0.149(8) 0.052(9) 0.146(9) 0.179(13)

loop_
_atom_type_symbol
_atom_type_description
_atom_type_scat_dispersion_real
_atom_type_scat_dispersion_imag
_atom_type_scat_source
C C 0.0033 0.0016 'International Tables Vol C Tables 4.2.6.8 and 6.1.1.4'
H H 0.0000 0.0000 'International Tables Vol C Tables 4.2.6.8 and 6.1.1.4'
Mg Mg 0.0486 0.0363 'International Tables Vol C Tables 4.2.6.8 and 6.1.1.4'
N N 0.0061 0.0033 'International Tables Vol C Tables 4.2.6.8 and 6.1.1.4'
O O 0.0106 0.0060 'International Tables Vol C Tables 4.2.6.8 and 6.1.1.4'

loop_
_geom_angle_atom_site_label_1
_geom_angle_atom_site_label_2
_geom_angle_atom_site_label_3
_geom_angle
_geom_angle_site_symmetry_1
_geom_angle_site_symmetry_3
N1 Mg1 N1 128.53(15) 2_556 .
N1 Mg1 N2 81.53(9) 2_556 2_556
N1 Mg1 N2 114.67(10) . 2_556
N1 Mg1 N2 114.67(10) 2_556 .
N1 Mg1 N2 81.52(9) . .
N2 Mg1 N2 143.78(16) 2_556 .
N1 Mg1 C1 126.40(10) 2_556 .
N1 Mg1 C1 27.41(10) . .
N2 Mg1 C1 140.67(10) 2_556 .
N2 Mg1 C1 55.75(9) . .
N1 Mg1 C1 27.41(10) 2_556 2_556
N1 Mg1 C1 126.40(10) . 2_556
N2 Mg1 C1 55.75(9) 2_556 2_556
N2 Mg1 C1 140.67(10) . 2_556
C1 Mg1 C1 140.38(14) . 2_556
N1 Mg1 C2 55.45(9) 2_556 2_556
N1 Mg1 C2 122.42(10) . 2_556
N2 Mg1 C2 27.19(9) 2_556 2_556
N2 Mg1 C2 155.74(10) . 2_556
C1 Mg1 C2 148.50(10) . 2_556
C1 Mg1 C2 28.74(9) 2_556 2_556
N1 Mg1 C2 122.42(10) 2_556 .
N1 Mg1 C2 55.45(9) . .
N2 Mg1 C2 155.74(10) 2_556 .
N2 Mg1 C2 27.19(9) . .
C1 Mg1 C2 28.74(9) . .
C1 Mg1 C2 148.50(10) 2_556 .
C2 Mg1 C2 175.90(14) 2_556 .
C1 N1 C5 117.3(2) . .
C1 N1 Mg1 107.81(19) . .
C5 N1 Mg1 134.82(19) . .
C2 N2 C17 119.4(2) . .
C2 N2 Mg1 108.41(19) . .
C17 N2 Mg1 131.00(19) . .
N1 C1 C2 119.5(3) . .
N1 C1 C3 121.3(3) . .
C2 C1 C3 119.2(3) . .
N1 C1 Mg1 44.78(13) . .
C2 C1 Mg1 76.79(17) . .
C3 C1 Mg1 159.5(2) . .
N2 C2 C1 118.4(3) . .
N2 C2 C4 121.9(3) . .
C1 C2 C4 119.8(3) . .
N2 C2 Mg1 44.40(14) . .
C1 C2 Mg1 74.47(17) . .
C4 C2 Mg1 164.7(2) . .
C1 C3 H3A 109.5 . .
C1 C3 H3B 109.5 . .
H3A C3 H3B 109.5 . .
C1 C3 H3C 109.5 . .
H3A C3 H3C 109.5 . .
H3B C3 H3C 109.5 . .
C2 C4 H4A 109.5 . .
C2 C4 H4B 109.5 . .
H4A C4 H4B 109.5 . .
C2 C4 H4C 109.5 . .
H4A C4 H4C 109.5 . .
H4B C4 H4C 109.5 . .
C10 C5 C6 119.0(3) . .
C10 C5 N1 120.7(3) . .
C6 C5 N1 120.3(3) . .
C7 C6 C5 118.8(3) . .
C7 C6 C11 117.6(3) . .
C5 C6 C11 123.6(3) . .
C8 C7 C6 122.3(4) . .
C8 C7 H7 118.8 . .
C6 C7 H7 118.8 . .
C9 C8 C7 118.6(4) . .
C9 C8 H8 120.7 . .
C7 C8 H8 120.7 . .
C8 C9 C10 122.0(4) . .
C8 C9 H9 119.0 . .
C10 C9 H9 119.0 . .
C9 C10 C5 119.3(3) . .
C9 C10 C14 118.3(3) . .
C5 C10 C14 122.2(3) . .
C6 C11 C12 110.4(3) . .
C6 C11 C13 113.4(3) . .
C12 C11 C13 109.9(4) . .
C6 C11 H11 107.7 . .
C12 C11 H11 107.7 . .
C13 C11 H11 107.7 . .
C11 C12 H12A 109.5 . .
C11 C12 H12B 109.5 . .
H12A C12 H12B 109.5 . .
C11 C12 H12C 109.5 . .
H12A C12 H12C 109.5 . .
H12B C12 H12C 109.5 . .
C11 C13 H13A 109.5 . .
C11 C13 H13B 109.5 . .
H13A C13 H13B 109.5 . .
C11 C13 H13C 109.5 . .
H13A C13 H13C 109.5 . .
H13B C13 H13C 109.5 . .
C10 C14 C15 113.8(4) . .
C10 C14 C16 110.5(4) . .
C15 C14 C16 110.2(4) . .
C10 C14 H14 107.3 . .
C15 C14 H14 107.3 . .
C16 C14 H14 107.3 . .
C14 C15 H15A 109.5 . .
C14 C15 H15B 109.5 . .
H15A C15 H15B 109.5 . .
C14 C15 H15C 109.5 . .
H15A C15 H15C 109.5 . .
H15B C15 H15C 109.5 . .
C14 C16 H16A 109.5 . .
C14 C16 H16B 109.5 . .
H16A C16 H16B 109.5 . .
C14 C16 H16C 109.5 . .
H16A C16 H16C 109.5 . .
H16B C16 H16C 109.5 . .
C18 C17 C22 120.6(3) . .
C18 C17 N2 117.7(3) . .
C22 C17 N2 121.7(3) . .
C19 C18 C17 118.7(4) . .
C19 C18 C23 118.7(3) . .
C17 C18 C23 122.5(3) . .
C20 C19 C18 121.5(4) . .
C20 C19 H19 119.3 . .
C18 C19 H19 119.3 . .
C19 C20 C21 119.7(4) . .
C19 C20 H20 120.2 . .
C21 C20 H20 120.2 . .
C20 C21 C22 122.1(4) . .
C20 C21 H21 118.9 . .
C22 C21 H21 118.9 . .
C21 C22 C17 117.5(4) . .
C21 C22 C26 119.4(4) . .
C17 C22 C26 123.1(3) . .
C25 C23 C24 111.8(4) . .
C25 C23 C18 114.1(4) . .
C24 C23 C18 110.6(4) . .
C25 C23 H23 106.6 . .
C24 C23 H23 106.6 . .
C18 C23 H23 106.6 . .
C23 C24 H24A 109.5 . .
C23 C24 H24B 109.5 . .
H24A C24 H24B 109.5 . .
C23 C24 H24C 109.5 . .
H24A C24 H24C 109.5 . .
H24B C24 H24C 109.5 . .
C23 C25 H25A 109.5 . .
C23 C25 H25B 109.5 . .
H25A C25 H25B 109.5 . .
C23 C25 H25C 109.5 . .
H25A C25 H25C 109.5 . .
H25B C25 H25C 109.5 . .
C27 C26 C22 113.7(4) . .
C27 C26 C28 105.4(4) . .
C22 C26 C28 112.6(4) . .
C27 C26 H26 108.3 . .
C22 C26 H26 108.3 . .
C28 C26 H26 108.3 . .
C26 C27 H27A 109.5 . .
C26 C27 H27B 109.5 . .
H27A C27 H27B 109.5 . .
C26 C27 H27C 109.5 . .
H27A C27 H27C 109.5 . .
H27B C27 H27C 109.5 . .
C26 C28 H28A 109.5 . .
C26 C28 H28B 109.5 . .
H28A C28 H28B 109.5 . .
C26 C28 H28C 109.5 . .
H28A C28 H28C 109.5 . .
H28B C28 H28C 109.5 . .
C29 O1 C29 123.1(19) . 2_655
O1 C29 C30 98.1(12) . .
C29 C30 C30 97.2(11) . 2_655

loop_
_geom_bond_atom_site_label_1
_geom_bond_atom_site_label_2
_geom_bond_distance
_geom_bond_site_symmetry_2
Mg1 N1 2.078(2) 2_556
Mg1 N1 2.078(2) .
Mg1 N2 2.093(3) 2_556
Mg1 N2 2.093(3) .
Mg1 C1 2.809(3) .
Mg1 C1 2.809(3) 2_556
Mg1 C2 2.838(3) 2_556
Mg1 C2 2.838(3) .
N1 C1 1.358(4) .
N1 C5 1.427(4) .
N2 C2 1.367(4) .
N2 C17 1.441(4) .
C1 C2 1.402(4) .
C1 C3 1.502(4) .
C2 C4 1.503(4) .
C3 H3A 0.9600 .
C3 H3B 0.9600 .
C3 H3C 0.9600 .
C4 H4A 0.9600 .
C4 H4B 0.9600 .
C4 H4C 0.9600 .
C5 C10 1.402(5) .
C5 C6 1.418(5) .
C6 C7 1.389(5) .
C6 C11 1.513(5) .
C7 C8 1.373(6) .
C7 H7 0.9300 .
C8 C9 1.369(6) .
C8 H8 0.9300 .
C9 C10 1.395(5) .
C9 H9 0.9300 .
C10 C14 1.516(5) .
C11 C12 1.530(6) .
C11 C13 1.535(6) .
C11 H11 0.9800 .
C12 H12A 0.9600 .
C12 H12B 0.9600 .
C12 H12C 0.9600 .
C13 H13A 0.9600 .
C13 H13B 0.9600 .
C13 H13C 0.9600 .
C14 C15 1.517(6) .
C14 C16 1.528(7) .
C14 H14 0.9800 .
C15 H15A 0.9600 .
C15 H15B 0.9600 .
C15 H15C 0.9600 .
C16 H16A 0.9600 .
C16 H16B 0.9600 .
C16 H16C 0.9600 .
C17 C18 1.406(5) .
C17 C22 1.411(5) .
C18 C19 1.379(5) .
C18 C23 1.517(5) .
C19 C20 1.365(6) .
C19 H19 0.9300 .
C20 C21 1.373(6) .
C20 H20 0.9300 .
C21 C22 1.385(5) .
C21 H21 0.9300 .
C22 C26 1.513(5) .
C23 C25 1.510(6) .
C23 C24 1.516(6) .
C23 H23 0.9800 .
C24 H24A 0.9600 .
C24 H24B 0.9600 .
C24 H24C 0.9600 .
C25 H25A 0.9600 .
C25 H25B 0.9600 .
C25 H25C 0.9600 .
C26 C27 1.506(7) .
C26 C28 1.526(8) .
C26 H26 0.9800 .
C27 H27A 0.9600 .
C27 H27B 0.9600 .
C27 H27C 0.9600 .
C28 H28A 0.9600 .
C28 H28B 0.9600 .
C28 H28C 0.9600 .
O1 C29 1.303(14) .
O1 C29 1.303(14) 2_655
C29 C30 1.355(15) .
C30 C30 1.64(2) 2_655

loop_
_geom_torsion_atom_site_label_1
_geom_torsion_atom_site_label_2
_geom_torsion_atom_site_label_3
_geom_torsion_atom_site_label_4
_geom_torsion
_geom_torsion_site_symmetry_1
_geom_torsion_site_symmetry_4
N1 Mg1 N1 C1 -96.4(2) 2_556 .
N2 Mg1 N1 C1 164.44(19) 2_556 .
N2 Mg1 N1 C1 18.4(2) . .
C1 Mg1 N1 C1 -131.1(2) 2_556 .
C2 Mg1 N1 C1 -165.77(19) 2_556 .
C2 Mg1 N1 C1 10.04(18) . .
N1 Mg1 N1 C5 87.2(3) 2_556 .
N2 Mg1 N1 C5 -11.9(3) 2_556 .
N2 Mg1 N1 C5 -157.9(3) . .
C1 Mg1 N1 C5 -176.4(4) . .
C1 Mg1 N1 C5 52.6(3) 2_556 .
C2 Mg1 N1 C5 17.9(3) 2_556 .
C2 Mg1 N1 C5 -166.3(3) . .
N1 Mg1 N2 C2 113.4(2) 2_556 .
N1 Mg1 N2 C2 -15.3(2) . .
N2 Mg1 N2 C2 -136.0(2) 2_556 .
C1 Mg1 N2 C2 -5.11(19) . .
C1 Mg1 N2 C2 124.6(2) 2_556 .
C2 Mg1 N2 C2 173.4(2) 2_556 .
N1 Mg1 N2 C17 -79.3(3) 2_556 .
N1 Mg1 N2 C17 152.0(3) . .
N2 Mg1 N2 C17 31.3(3) 2_556 .
C1 Mg1 N2 C17 162.2(3) . .
C1 Mg1 N2 C17 -68.1(4) 2_556 .
C2 Mg1 N2 C17 -19.3(5) 2_556 .
C2 Mg1 N2 C17 167.3(4) . .
C5 N1 C1 C2 157.6(3) . .
Mg1 N1 C1 C2 -19.5(3) . .
C5 N1 C1 C3 -22.2(4) . .
Mg1 N1 C1 C3 160.7(3) . .
C5 N1 C1 Mg1 177.1(3) . .
N1 Mg1 C1 N1 105.0(3) 2_556 .
N2 Mg1 C1 N1 -22.6(3) 2_556 .
N2 Mg1 C1 N1 -157.8(2) . .
C1 Mg1 C1 N1 72.06(19) 2_556 .
C2 Mg1 C1 N1 23.4(3) 2_556 .
C2 Mg1 C1 N1 -162.6(3) . .
N1 Mg1 C1 C2 -92.3(2) 2_556 .
N1 Mg1 C1 C2 162.6(3) . .
N2 Mg1 C1 C2 140.0(2) 2_556 .
N2 Mg1 C1 C2 4.86(18) . .
C1 Mg1 C1 C2 -125.30(19) 2_556 .
C2 Mg1 C1 C2 -174.0(2) 2_556 .
N1 Mg1 C1 C3 51.2(7) 2_556 .
N1 Mg1 C1 C3 -53.8(7) . .
N2 Mg1 C1 C3 -76.4(7) 2_556 .
N2 Mg1 C1 C3 148.4(7) . .
C1 Mg1 C1 C3 18.2(7) 2_556 .
C2 Mg1 C1 C3 -30.4(8) 2_556 .
C2 Mg1 C1 C3 143.5(8) . .
C17 N2 C2 C1 -159.3(3) . .
Mg1 N2 C2 C1 9.7(4) . .
C17 N2 C2 C4 19.8(5) . .
Mg1 N2 C2 C4 -171.2(3) . .
C17 N2 C2 Mg1 -169.0(4) . .
N1 C1 C2 N2 7.0(5) . .
C3 C1 C2 N2 -173.2(3) . .
Mg1 C1 C2 N2 -7.0(3) . .
N1 C1 C2 C4 -172.2(3) . .
C3 C1 C2 C4 7.6(5) . .
Mg1 C1 C2 C4 173.8(3) . .
N1 C1 C2 Mg1 14.0(2) . .
C3 C1 C2 Mg1 -166.2(3) . .
N1 Mg1 C2 N2 -81.1(2) 2_556 .
N1 Mg1 C2 N2 161.6(3) . .
N2 Mg1 C2 N2 88.7(4) 2_556 .
C1 Mg1 C2 N2 171.2(3) . .
C1 Mg1 C2 N2 -93.6(3) 2_556 .
C2 Mg1 C2 N2 -138.6(2) 2_556 .
N1 Mg1 C2 C1 107.7(2) 2_556 .
N1 Mg1 C2 C1 -9.60(18) . .
N2 Mg1 C2 C1 -82.5(3) 2_556 .
N2 Mg1 C2 C1 -171.2(3) . .
C1 Mg1 C2 C1 95.2(3) 2_556 .
C2 Mg1 C2 C1 50.20(18) 2_556 .
N1 Mg1 C2 C4 -51.6(11) 2_556 .
N1 Mg1 C2 C4 -168.9(11) . .
N2 Mg1 C2 C4 118.2(10) 2_556 .
N2 Mg1 C2 C4 29.5(10) . .
C1 Mg1 C2 C4 -159.3(11) . .
C1 Mg1 C2 C4 -64.2(11) 2_556 .
C2 Mg1 C2 C4 -109.1(10) 2_556 .
C1 N1 C5 C10 120.4(3) . .
Mg1 N1 C5 C10 -63.5(4) . .
C1 N1 C5 C6 -62.6(4) . .
Mg1 N1 C5 C6 113.5(3) . .
C10 C5 C6 C7 -1.8(5) . .
N1 C5 C6 C7 -178.8(3) . .
C10 C5 C6 C11 176.3(3) . .
N1 C5 C6 C11 -0.7(5) . .
C5 C6 C7 C8 1.7(6) . .
C11 C6 C7 C8 -176.5(4) . .
C6 C7 C8 C9 -0.3(6) . .
C7 C8 C9 C10 -1.1(6) . .
C8 C9 C10 C5 1.0(6) . .
C8 C9 C10 C14 -173.6(4) . .
C6 C5 C10 C9 0.4(5) . .
N1 C5 C10 C9 177.5(3) . .
C6 C5 C10 C14 174.9(3) . .
N1 C5 C10 C14 -8.1(5) . .
C7 C6 C11 C12 71.3(4) . .
C5 C6 C11 C12 -106.9(4) . .
C7 C6 C11 C13 -52.4(5) . .
C5 C6 C11 C13 129.4(4) . .
C9 C10 C14 C15 -57.4(5) . .
C5 C10 C14 C15 128.1(4) . .
C9 C10 C14 C16 67.2(5) . .
C5 C10 C14 C16 -107.2(5) . .
C2 N2 C17 C18 85.9(4) . .
Mg1 N2 C17 C18 -80.2(4) . .
C2 N2 C17 C22 -97.1(4) . .
Mg1 N2 C17 C22 96.8(4) . .
C22 C17 C18 C19 -1.4(5) . .
N2 C17 C18 C19 175.7(3) . .
C22 C17 C18 C23 174.7(3) . .
N2 C17 C18 C23 -8.2(5) . .
C17 C18 C19 C20 0.2(6) . .
C23 C18 C19 C20 -176.0(4) . .
C18 C19 C20 C21 1.0(7) . .
C19 C20 C21 C22 -1.2(7) . .
C20 C21 C22 C17 0.1(6) . .
C20 C21 C22 C26 178.0(4) . .
C18 C17 C22 C21 1.2(5) . .
N2 C17 C22 C21 -175.8(3) . .
C18 C17 C22 C26 -176.6(4) . .
N2 C17 C22 C26 6.4(5) . .
C19 C18 C23 C25 -55.6(5) . .
C17 C18 C23 C25 128.3(4) . .
C19 C18 C23 C24 71.3(5) . .
C17 C18 C23 C24 -104.7(5) . .
C21 C22 C26 C27 38.4(6) . .
C17 C22 C26 C27 -143.9(4) . .
C21 C22 C26 C28 -81.4(6) . .
C17 C22 C26 C28 96.4(6) . .
C29 O1 C29 C30 18.0(9) 2_655 .
O1 C29 C30 C30 -37.8(16) . 2_655
